data_2219460
loop_
_publ_author_name
'U\,can, Selma'
'\"Ozt\"urk, Asl\?i'
'Sar\?ikavakl\?i, Nursabah'
'H\"okelek, Tuncer'

_publ_section_title
;
 4-Methoxy-2-[(<i>E</i>)-(phenylimino)methyl]phenol
;
_journal_coeditor_code WN2275
_journal_issue 9
_journal_name_full 'Acta Crystallographica Section E'
_journal_page_first o1818
_journal_page_last o1819
_journal_paper_doi 10.1107/S1600536808026883
_journal_volume 64
_journal_year 2008
_chemical_formula_moiety 'C14 H13 N O2'
_chemical_formula_sum 'C14 H13 N O2'
_chemical_formula_weight 227.26
_chemical_name_systematic ?
_space_group_IT_number 14
_symmetry_cell_setting monoclinic
_symmetry_space_group_name_Hall '-P 2ybc'
_symmetry_space_group_name_H-M 'P 1 21/c 1'
_atom_sites_solution_hydrogens geom
_atom_sites_solution_primary direct
_atom_sites_solution_secondary difmap
_audit_creation_method SHELXL-97
_cell_angle_alpha 90.00
_cell_angle_beta 106.623(14)
_cell_angle_gamma 90.00
_cell_formula_units_Z 4
_cell_length_a 20.935(2)
_cell_length_b 4.7151(10)
_cell_length_c 12.276(3)
_cell_measurement_reflns_used 25
_cell_measurement_temperature 294(2)
_cell_measurement_theta_max 17.4
_cell_measurement_theta_min 5.2
_cell_volume 1161.1(4)
_computing_cell_refinement 'CAD4 Express (Enraf--Nonius, 1994)'
_computing_data_collection 'CAD4 Express (Enraf--Nonius, 1994)'
_computing_data_reduction 'XCAD4 (Harms & Wocadlo, 1995)'
_computing_molecular_graphics 'Ortep-3 for Windows (Farrugia, 1997) and PLATON (Spek, 2003)'
_computing_publication_material 'WinGX publication routines (Farrugia, 1999) and PLATON'
_computing_structure_refinement 'SHELXL97 (Sheldrick, 2008)'
_computing_structure_solution 'SHELXS97 (Sheldrick, 2008)'
_diffrn_ambient_temperature 294(2)
_diffrn_measured_fraction_theta_full 0.953
_diffrn_measured_fraction_theta_max 0.953
_diffrn_measurement_device_type 'Enraf--Nonius TurboCAD-4'
_diffrn_measurement_method 'non-profiled omega scans'
_diffrn_radiation_monochromator graphite
_diffrn_radiation_source 'fine-focus sealed tube'
_diffrn_radiation_type MoK\a
_diffrn_radiation_wavelength 0.71073
_diffrn_reflns_av_R_equivalents 0.0481
_diffrn_reflns_av_sigmaI/netI 0.1922
_diffrn_reflns_limit_h_max 21
_diffrn_reflns_limit_h_min -22
_diffrn_reflns_limit_k_max 5
_diffrn_reflns_limit_k_min 0
_diffrn_reflns_limit_l_max 13
_diffrn_reflns_limit_l_min 0
_diffrn_reflns_number 1653
_diffrn_reflns_theta_full 23.12
_diffrn_reflns_theta_max 23.12
_diffrn_reflns_theta_min 3.32
_diffrn_standards_decay_% 1
_diffrn_standards_interval_time 120
_diffrn_standards_number 3
_exptl_absorpt_coefficient_mu 0.087
_exptl_absorpt_correction_T_max 0.990
_exptl_absorpt_correction_T_min 0.971
_exptl_absorpt_correction_type psi-scan
_exptl_absorpt_process_details '(North <i>et al.</i>,  1968)'
_exptl_crystal_colour orange
_exptl_crystal_density_diffrn 1.300
_exptl_crystal_density_method 'not measured'
_exptl_crystal_description rod-shaped
_exptl_crystal_F_000 480
_exptl_crystal_size_max 0.40
_exptl_crystal_size_mid 0.20
_exptl_crystal_size_min 0.10
_refine_diff_density_max 0.197
_refine_diff_density_min -0.202
_refine_ls_extinction_method none
_refine_ls_goodness_of_fit_ref 0.922
_refine_ls_hydrogen_treatment mixed
_refine_ls_matrix_type full
_refine_ls_number_parameters 163
_refine_ls_number_reflns 1560
_refine_ls_number_restraints 1
_refine_ls_restrained_S_all 0.922
_refine_ls_R_factor_all 0.2486
_refine_ls_R_factor_gt 0.0643
_refine_ls_shift/su_max 0.000
_refine_ls_shift/su_mean 0.000
_refine_ls_structure_factor_coef Fsqd
_refine_ls_weighting_details 'calc w=1/[\s^2^(Fo^2^)+(0.0803P)^2^] where P=(Fo^2^+2Fc^2^)/3'
_refine_ls_weighting_scheme calc
_refine_ls_wR_factor_gt 0.1361
_refine_ls_wR_factor_ref 0.2069
_reflns_number_gt 521
_reflns_number_total 1560
_reflns_threshold_expression I>2\s(I)
_cod_data_source_file wn2275.cif
_cod_data_source_block I
_cod_original_sg_symbol_H-M 'P 21/c'
_cod_database_code 2219460
_cod_database_fobs_code 2219460

loop_
_symmetry_equiv_pos_as_xyz
'x, y, z'
'-x, y+1/2, -z+1/2'
'-x, -y, -z'
'x, -y-1/2, z-1/2'

loop_
_atom_site_type_symbol
_atom_site_label
_atom_site_fract_x
_atom_site_fract_y
_atom_site_fract_z
_atom_site_U_iso_or_equiv
_atom_site_adp_type
_atom_site_calc_flag
_atom_site_refinement_flags
_atom_site_occupancy
O O1 0.7505(3) 0.7726(12) 1.0014(4) 0.0656(17) Uani d D 1
H H1 0.725(3) 0.879(11) 0.951(4) 0.05(3) Uiso d D 1
O O2 0.9196(2) 0.2785(11) 0.7864(4) 0.0649(16) Uani d . 1
N N1 0.7019(3) 1.0588(12) 0.8146(5) 0.0452(17) Uani d . 1
C C1 0.6566(3) 1.2627(15) 0.7496(6) 0.043(2) Uani d . 1
C C2 0.6507(4) 1.3416(17) 0.6390(7) 0.065(3) Uani d . 1
H H2 0.6792 1.2622 0.6015 0.078 Uiso calc R 1
C C3 0.6041(4) 1.5335(18) 0.5837(7) 0.079(3) Uani d . 1
H H3 0.6003 1.5789 0.5083 0.095 Uiso calc R 1
C C4 0.5626(4) 1.6608(17) 0.6377(8) 0.066(3) Uani d . 1
H H4 0.5314 1.7939 0.5997 0.079 Uiso calc R 1
C C5 0.5677(4) 1.5897(17) 0.7486(8) 0.064(2) Uani d . 1
H H5 0.5399 1.6744 0.7860 0.076 Uiso calc R 1
C C6 0.6144(4) 1.3919(15) 0.8039(6) 0.055(2) Uani d . 1
H H6 0.6177 1.3443 0.8789 0.066 Uiso calc R 1
C C7 0.7415(4) 0.9240(16) 0.7710(7) 0.043(2) Uani d . 1
H H7 0.742(2) 0.943(11) 0.688(5) 0.039(18) Uiso d . 1
C C8 0.7886(3) 0.7208(15) 0.8350(6) 0.0397(19) Uani d . 1
C C9 0.8325(3) 0.5868(15) 0.7860(6) 0.049(2) Uani d . 1
H H9 0.8306 0.6280 0.7111 0.059 Uiso calc R 1
C C10 0.8787(4) 0.3956(16) 0.8450(7) 0.048(2) Uani d . 1
C C11 0.8823(4) 0.3314(16) 0.9555(7) 0.057(2) Uani d . 1
H H11 0.9139 0.2028 0.9962 0.068 Uiso calc R 1
C C12 0.8383(4) 0.4607(17) 1.0059(6) 0.056(2) Uani d . 1
H H12 0.8402 0.4159 1.0805 0.067 Uiso calc R 1
C C13 0.7918(4) 0.6544(17) 0.9470(7) 0.049(2) Uani d . 1
C C14 0.9735(3) 0.1055(17) 0.8484(7) 0.077(3) Uani d . 1
H H14A 0.9978 0.0375 0.7982 0.115 Uiso calc R 1
H H14B 0.9563 -0.0527 0.8805 0.115 Uiso calc R 1
H H14C 1.0026 0.2150 0.9082 0.115 Uiso calc R 1

loop_
_atom_site_aniso_label
_atom_site_aniso_U_11
_atom_site_aniso_U_22
_atom_site_aniso_U_33
_atom_site_aniso_U_12
_atom_site_aniso_U_13
_atom_site_aniso_U_23
O1 0.085(4) 0.070(4) 0.045(4) 0.028(4) 0.023(3) 0.010(4)
O2 0.062(4) 0.072(4) 0.064(4) 0.026(3) 0.025(3) 0.010(3)
N1 0.058(4) 0.033(4) 0.043(4) -0.003(3) 0.012(4) 0.001(3)
C1 0.047(5) 0.032(5) 0.046(5) -0.010(4) 0.005(4) 0.000(5)
C2 0.067(6) 0.069(7) 0.055(6) 0.028(5) 0.011(5) 0.004(5)
C3 0.089(7) 0.074(7) 0.063(6) 0.034(6) 0.005(6) 0.015(6)
C4 0.071(7) 0.038(6) 0.072(7) 0.007(5) -0.008(5) 0.003(5)
C5 0.052(6) 0.048(6) 0.092(8) 0.001(5) 0.023(5) -0.006(5)
C6 0.062(5) 0.043(5) 0.068(6) 0.006(5) 0.031(5) 0.006(5)
C7 0.046(5) 0.041(5) 0.040(5) -0.003(4) 0.008(4) -0.002(5)
C8 0.046(5) 0.033(5) 0.036(5) 0.003(4) 0.007(4) 0.003(4)
C9 0.059(5) 0.043(5) 0.040(5) -0.002(5) 0.008(4) -0.001(4)
C10 0.052(5) 0.037(5) 0.053(6) 0.001(4) 0.014(4) 0.010(5)
C11 0.058(5) 0.052(6) 0.058(6) 0.013(5) 0.014(5) 0.022(5)
C12 0.068(6) 0.062(6) 0.034(5) 0.000(5) 0.010(4) 0.006(5)
C13 0.054(5) 0.048(6) 0.046(5) -0.002(4) 0.014(4) -0.005(5)
C14 0.064(6) 0.074(6) 0.093(7) 0.034(5) 0.025(5) 0.011(6)

loop_
_atom_type_symbol
_atom_type_description
_atom_type_scat_dispersion_real
_atom_type_scat_dispersion_imag
_atom_type_scat_source
C C 0.0030 0.0020 'International Tables Vol C Tables 4.2.6.8 and 6.1.1.4'
H H 0.0000 0.0000 'International Tables Vol C Tables 4.2.6.8 and 6.1.1.4'
N N 0.0060 0.0030 'International Tables Vol C Tables 4.2.6.8 and 6.1.1.4'
O O 0.0110 0.0060 'International Tables Vol C Tables 4.2.6.8 and 6.1.1.4'

loop_
_geom_angle_atom_site_label_1
_geom_angle_atom_site_label_2
_geom_angle_atom_site_label_3
_geom_angle
C13 O1 H1 104(5)
C10 O2 C14 117.7(6)
C7 N1 C1 120.6(7)
C2 C1 C6 117.7(7)
C2 C1 N1 126.2(7)
C6 C1 N1 116.1(7)
C3 C2 C1 121.3(8)
C3 C2 H2 119.3
C1 C2 H2 119.3
C2 C3 C4 120.8(9)
C2 C3 H3 119.6
C4 C3 H3 119.6
C3 C4 C5 119.4(9)
C3 C4 H4 120.3
C5 C4 H4 120.3
C4 C5 C6 119.7(8)
C4 C5 H5 120.2
C6 C5 H5 120.2
C5 C6 C1 121.2(8)
C5 C6 H6 119.4
C1 C6 H6 119.4
N1 C7 C8 121.9(8)
N1 C7 H7 125(3)
C8 C7 H7 113(3)
C9 C8 C13 118.3(7)
C9 C8 C7 120.2(7)
C13 C8 C7 121.5(7)
C10 C9 C8 121.8(7)
C10 C9 H9 119.1
C8 C9 H9 119.1
C9 C10 C11 120.1(8)
C9 C10 O2 115.9(7)
C11 C10 O2 124.0(7)
C10 C11 C12 119.2(7)
C10 C11 H11 120.4
C12 C11 H11 120.4
C13 C12 C11 121.0(8)
C13 C12 H12 119.5
C11 C12 H12 119.5
O1 C13 C12 117.9(8)
O1 C13 C8 122.5(7)
C12 C13 C8 119.6(8)
O2 C14 H14A 109.5
O2 C14 H14B 109.5
H14A C14 H14B 109.5
O2 C14 H14C 109.5
H14A C14 H14C 109.5
H14B C14 H14C 109.5

loop_
_geom_bond_atom_site_label_1
_geom_bond_atom_site_label_2
_geom_bond_distance
O1 C13 1.355(8)
O1 H1 0.86(5)
O2 C10 1.381(8)
O2 C14 1.423(7)
N1 C1 1.424(8)
N1 C7 1.277(8)
C1 C2 1.379(9)
C2 C3 1.362(9)
C2 H2 0.9300
C3 H3 0.9300
C4 C3 1.372(10)
C4 C5 1.376(9)
C4 H4 0.9300
C5 H5 0.9300
C6 C1 1.390(9)
C6 C5 1.381(9)
C6 H6 0.9300
C7 C8 1.437(9)
C7 H7 1.03(5)
C8 C13 1.393(8)
C9 C8 1.387(9)
C9 C10 1.368(8)
C9 H9 0.9300
C11 C10 1.370(8)
C11 C12 1.390(9)
C11 H11 0.9300
C12 C13 1.378(9)
C12 H12 0.9300
C14 H14A 0.9600
C14 H14B 0.9600
C14 H14C 0.9600

loop_
_geom_hbond_atom_site_label_D
_geom_hbond_atom_site_label_H
_geom_hbond_atom_site_label_A
_geom_hbond_site_symmetry_A
_geom_hbond_distance_DH
_geom_hbond_distance_HA
_geom_hbond_distance_DA
_geom_hbond_angle_DHA
O1 H1 N1 . 0.86(5) 1.82(5) 2.604(7) 152(5)
C7 H7 O1 4_575 1.03(5) 2.55(6) 3.493(10) 151(4)
C14 H14A O2 2_746 0.96 2.57 3.500(6) 164
C14 H14B Cg2 1_565 0.96 3.27 4.142(8) 152

loop_
_geom_torsion_atom_site_label_1
_geom_torsion_atom_site_label_2
_geom_torsion_atom_site_label_3
_geom_torsion_atom_site_label_4
_geom_torsion
C7 N1 C1 C2 -1.5(10)
C7 N1 C1 C6 178.3(7)
C1 N1 C7 C8 178.8(6)
C14 O2 C10 C9 172.5(6)
C14 O2 C10 C11 -7.3(10)
N1 C1 C2 C3 178.0(7)
C6 C1 C2 C3 -1.8(11)
C1 C2 C3 C4 1.9(12)
C5 C4 C3 C2 -1.0(12)
C3 C4 C5 C6 0.1(12)
C5 C6 C1 C2 0.8(10)
C5 C6 C1 N1 -179.0(6)
C1 C6 C5 C4 0.0(11)
N1 C7 C8 C9 -177.5(7)
N1 C7 C8 C13 2.1(10)
C9 C8 C13 O1 -179.3(7)
C7 C8 C13 O1 1.1(11)
C9 C8 C13 C12 0.4(10)
C7 C8 C13 C12 -179.2(7)
C10 C9 C8 C13 -0.6(10)
C10 C9 C8 C7 179.0(6)
C8 C9 C10 C11 0.1(11)
C8 C9 C10 O2 -179.7(6)
C12 C11 C10 C9 0.6(11)
C12 C11 C10 O2 -179.6(7)
C10 C11 C12 C13 -0.8(11)
C11 C12 C13 O1 -179.9(7)
C11 C12 C13 C8 0.4(11)

loop_
_cod_related_entry_id
_cod_related_entry_database
_cod_related_entry_code
1 ChemSpider 10834920
